data_7102472
loop_
_publ_author_name
'Tajima, Tomoyuki'
'Sasaki, Takayo'
'Sasamori, Takahiro'
'Takeda, Nobuhiro'
'Tokitoh, Norihiro'

_publ_section_title
;
 Thermal reactions of an overcrowded germacyclopropabenzene with group
 6 metal hexacarbonyl complexes [M(CO)6](M = Cr, Mo, and W): a novel
 mode of CO insertion leading to the formation of cyclic germoxycarbene
 metal complexes.
;
_journal_issue 4
_journal_name_full 'Chemical communications (Cambridge, England)'
_journal_page_first 402
_journal_page_last 403
_journal_paper_doi 10.1039/b314010e
_journal_year 2004
_chemical_formula_moiety 'C51 H80 Ge O6 Si6 W'
_chemical_formula_sum 'C51 H80 Ge O6 Si6 W'
_chemical_formula_weight 1214.13
_chemical_name_common 'W complex'
_chemical_name_systematic
;
?
;
_space_group_IT_number 2
_symmetry_cell_setting triclinic
_symmetry_space_group_name_Hall '-P 1'
_symmetry_space_group_name_H-M 'P -1'
_atom_sites_solution_hydrogens geom
_atom_sites_solution_primary direct
_atom_sites_solution_secondary difmap
_audit_creation_method SHELXL-97
_cell_angle_alpha 77.242(8)
_cell_angle_beta 71.489(7)
_cell_angle_gamma 84.456(9)
_cell_formula_units_Z 2
_cell_length_a 11.907(3)
_cell_length_b 13.800(4)
_cell_length_c 19.771(5)
_cell_measurement_temperature 93(2)
_cell_volume 3003.4(13)
_computing_cell_refinement CrystalClear
_computing_data_collection CrystalClear
_computing_data_reduction CrystalClear
_computing_structure_refinement 'SHELXL-97 (Sheldrick, 1997)'
_computing_structure_solution 'SHELXS-97 (Sheldrick, 1990)'
_diffrn_ambient_temperature 93(2)
_diffrn_measured_fraction_theta_full 0.978
_diffrn_measured_fraction_theta_max 0.978
_diffrn_measurement_device_type 'RIGAKU/MSC Meacury CCD'
_diffrn_measurement_method \w
_diffrn_radiation_monochromator graphite
_diffrn_radiation_source 'fine-focus sealed tube'
_diffrn_radiation_type MoK\a
_diffrn_radiation_wavelength 0.71070
_diffrn_reflns_av_R_equivalents 0.0247
_diffrn_reflns_av_sigmaI/netI 0.0469
_diffrn_reflns_limit_h_max 14
_diffrn_reflns_limit_h_min -14
_diffrn_reflns_limit_k_max 12
_diffrn_reflns_limit_k_min -16
_diffrn_reflns_limit_l_max 23
_diffrn_reflns_limit_l_min -22
_diffrn_reflns_number 19763
_diffrn_reflns_theta_full 25.00
_diffrn_reflns_theta_max 25.00
_diffrn_reflns_theta_min 3.01
_exptl_absorpt_coefficient_mu 2.575
_exptl_absorpt_correction_T_max 0.6269
_exptl_absorpt_correction_T_min 0.5121
_exptl_absorpt_correction_type multi-scan
_exptl_crystal_colour red
_exptl_crystal_density_diffrn 1.343
_exptl_crystal_density_method 'not measured'
_exptl_crystal_description prisum
_exptl_crystal_F_000 1248
_exptl_crystal_size_max 0.30
_exptl_crystal_size_mid 0.30
_exptl_crystal_size_min 0.20
_refine_diff_density_max 3.244
_refine_diff_density_min -1.737
_refine_diff_density_rms 0.105
_refine_ls_extinction_method none
_refine_ls_goodness_of_fit_ref 1.075
_refine_ls_hydrogen_treatment mixed
_refine_ls_matrix_type full
_refine_ls_number_parameters 586
_refine_ls_number_reflns 10352
_refine_ls_number_restraints 0
_refine_ls_restrained_S_all 1.075
_refine_ls_R_factor_all 0.0465
_refine_ls_R_factor_gt 0.0405
_refine_ls_shift/su_max 0.001
_refine_ls_shift/su_mean 0.000
_refine_ls_structure_factor_coef Fsqd
_refine_ls_weighting_details 'calc w=1/[\s^2^(Fo^2^)+(0.0000P)^2^+13.0991P] where P=(Fo^2^+2Fc^2^)/3'
_refine_ls_weighting_scheme calc
_refine_ls_wR_factor_gt 0.0858
_refine_ls_wR_factor_ref 0.0884
_reflns_number_gt 9542
_reflns_number_total 10352
_reflns_threshold_expression >2sigma(I)
_cod_data_source_file b314010e.txt
_cod_data_source_block w(co)6
_cod_original_sg_symbol_H-M P-1
_cod_database_code 7102472

loop_
_symmetry_equiv_pos_as_xyz
'x, y, z'
'-x, -y, -z'

loop_
_atom_site_label
_atom_site_type_symbol
_atom_site_fract_x
_atom_site_fract_y
_atom_site_fract_z
_atom_site_U_iso_or_equiv
_atom_site_adp_type
_atom_site_occupancy
_atom_site_symmetry_multiplicity
_atom_site_calc_flag
_atom_site_refinement_flags
Ge1 Ge 0.26802(4) 1.14663(3) 0.16599(2) 0.01059(10) Uani 1 1 d .
C1 C 0.3573(4) 1.0230(3) 0.1537(2) 0.0184(9) Uani 1 1 d .
C2 C 0.4788(4) 1.0021(3) 0.1318(2) 0.0196(9) Uani 1 1 d .
H1 H 0.5333 1.0529 0.1225 0.024 Uiso 1 1 calc R
C3 C 0.5195(4) 0.9067(4) 0.1235(3) 0.0309(12) Uani 1 1 d .
H2 H 0.6023 0.8922 0.1088 0.037 Uiso 1 1 calc R
C4 C 0.4407(5) 0.8322(4) 0.1367(3) 0.0327(12) Uani 1 1 d .
H3 H 0.4697 0.7669 0.1310 0.039 Uiso 1 1 calc R
C5 C 0.3202(4) 0.8524(4) 0.1579(3) 0.0262(11) Uani 1 1 d .
H4 H 0.2666 0.8011 0.1665 0.031 Uiso 1 1 calc R
C6 C 0.2769(4) 0.9475(3) 0.1668(2) 0.0197(9) Uani 1 1 d .
C7 C 0.1475(4) 0.9770(3) 0.1887(2) 0.0194(9) Uani 1 1 d .
O1 O 0.1314(3) 1.0707(2) 0.18973(16) 0.0183(6) Uani 1 1 d .
W1 W -0.004179(17) 0.883172(14) 0.211993(11) 0.02354(7) Uani 1 1 d .
C8 C -0.1388(4) 0.7940(4) 0.2260(3) 0.0324(12) Uani 1 1 d .
O2 O -0.2135(3) 0.7437(3) 0.2316(3) 0.0561(13) Uani 1 1 d .
C9 C 0.0844(4) 0.8398(4) 0.1166(3) 0.0312(12) Uani 1 1 d .
O3 O 0.1349(3) 0.8174(4) 0.0629(2) 0.0509(12) Uani 1 1 d .
C10 C 0.0738(5) 0.7710(4) 0.2706(3) 0.0295(11) Uani 1 1 d .
O4 O 0.1132(4) 0.7081(3) 0.3043(2) 0.0411(9) Uani 1 1 d .
C11 C -0.0957(4) 0.9290(3) 0.3069(3) 0.0231(10) Uani 1 1 d .
O5 O -0.1521(3) 0.9520(2) 0.35953(18) 0.0271(7) Uani 1 1 d .
C12 C -0.0896(4) 0.9932(4) 0.1602(3) 0.0280(11) Uani 1 1 d .
O6 O -0.1427(4) 1.0530(3) 0.1321(2) 0.0470(10) Uani 1 1 d .
C13 C 0.2452(3) 1.2132(3) 0.2472(2) 0.0101(8) Uani 1 1 d .
C14 C 0.3026(3) 1.1769(3) 0.3014(2) 0.0112(8) Uani 1 1 d .
C15 C 0.3016(4) 1.2371(3) 0.3498(2) 0.0138(8) Uani 1 1 d .
H5 H 0.3424 1.2138 0.3848 0.017 Uiso 1 1 calc R
C16 C 0.2437(4) 1.3292(3) 0.3493(2) 0.0143(9) Uani 1 1 d .
C17 C 0.1798(3) 1.3593(3) 0.2997(2) 0.0121(8) Uani 1 1 d .
H6 H 0.1362 1.4206 0.3001 0.015 Uiso 1 1 calc R
C18 C 0.1770(3) 1.3035(3) 0.2493(2) 0.0121(8) Uani 1 1 d .
C19 C 0.3578(4) 1.0726(3) 0.3126(2) 0.0138(8) Uani 1 1 d .
H7 H 0.3643 1.0495 0.2669 0.017 Uiso 1 1 calc R
Si1 Si 0.25064(11) 0.98322(9) 0.38687(7) 0.0168(3) Uani 1 1 d .
Si2 Si 0.51643(11) 1.06280(9) 0.31646(7) 0.0202(3) Uani 1 1 d .
C20 C 0.0965(4) 1.0230(4) 0.3873(3) 0.0240(10) Uani 1 1 d .
H8 H 0.0794 1.0898 0.3983 0.036 Uiso 1 1 calc R
H9 H 0.0407 0.9763 0.4245 0.036 Uiso 1 1 calc R
H10 H 0.0882 1.0239 0.3394 0.036 Uiso 1 1 calc R
C21 C 0.2798(5) 0.8555(4) 0.3661(3) 0.0341(12) Uani 1 1 d .
H11 H 0.3607 0.8332 0.3656 0.051 Uiso 1 1 calc R
H12 H 0.2708 0.8570 0.3183 0.051 Uiso 1 1 calc R
H13 H 0.2233 0.8096 0.4034 0.051 Uiso 1 1 calc R
C22 C 0.2601(5) 0.9759(4) 0.4802(3) 0.0305(12) Uani 1 1 d .
H14 H 0.3406 0.9549 0.4813 0.046 Uiso 1 1 calc R
H15 H 0.2037 0.9277 0.5151 0.046 Uiso 1 1 calc R
H16 H 0.2410 1.0414 0.4932 0.046 Uiso 1 1 calc R
C23 C 0.6084(4) 1.1536(4) 0.2390(3) 0.0299(12) Uani 1 1 d .
H17 H 0.6001 1.1438 0.1933 0.045 Uiso 1 1 calc R
H18 H 0.6917 1.1435 0.2376 0.045 Uiso 1 1 calc R
H19 H 0.5820 1.2214 0.2455 0.045 Uiso 1 1 calc R
C24 C 0.5758(5) 0.9348(4) 0.3076(4) 0.0409(14) Uani 1 1 d .
H20 H 0.5656 0.9193 0.2639 0.061 Uiso 1 1 calc R
H21 H 0.5328 0.8871 0.3506 0.061 Uiso 1 1 calc R
H22 H 0.6602 0.9307 0.3036 0.061 Uiso 1 1 calc R
C25 C 0.5382(4) 1.0884(4) 0.4004(3) 0.0307(12) Uani 1 1 d .
H23 H 0.4915 1.0423 0.4431 0.046 Uiso 1 1 calc R
H24 H 0.5121 1.1568 0.4049 0.046 Uiso 1 1 calc R
H25 H 0.6222 1.0793 0.3971 0.046 Uiso 1 1 calc R
C26 C 0.2438(4) 1.3955(3) 0.4012(2) 0.0171(9) Uani 1 1 d .
H26 H 0.1829 1.4487 0.3941 0.021 Uiso 1 1 calc R
Si3 Si 0.38652(12) 1.46580(10) 0.37225(7) 0.0246(3) Uani 1 1 d .
Si4 Si 0.18460(12) 1.33385(10) 0.50097(7) 0.0229(3) Uani 1 1 d .
C27 C 0.4064(6) 1.5442(5) 0.2795(3) 0.0477(16) Uani 1 1 d .
H27 H 0.3374 1.5894 0.2803 0.072 Uiso 1 1 calc R
H28 H 0.4142 1.5014 0.2446 0.072 Uiso 1 1 calc R
H29 H 0.4780 1.5831 0.2648 0.072 Uiso 1 1 calc R
C28 C 0.5199(5) 1.3825(4) 0.3676(3) 0.0410(14) Uani 1 1 d .
H30 H 0.5119 1.3400 0.4156 0.062 Uiso 1 1 calc R
H31 H 0.5905 1.4226 0.3527 0.062 Uiso 1 1 calc R
H32 H 0.5277 1.3408 0.3320 0.062 Uiso 1 1 calc R
C29 C 0.3789(5) 1.5511(4) 0.4353(3) 0.0415(14) Uani 1 1 d .
H33 H 0.3089 1.5956 0.4379 0.062 Uiso 1 1 calc R
H34 H 0.4504 1.5907 0.4170 0.062 Uiso 1 1 calc R
H35 H 0.3734 1.5119 0.4840 0.062 Uiso 1 1 calc R
C30 C 0.0649(5) 1.2491(4) 0.5116(3) 0.0308(12) Uani 1 1 d .
H36 H 0.0043 1.2865 0.4917 0.046 Uiso 1 1 calc R
H37 H 0.0290 1.2209 0.5634 0.046 Uiso 1 1 calc R
H38 H 0.0984 1.1954 0.4854 0.046 Uiso 1 1 calc R
C31 C 0.3007(5) 1.2638(4) 0.5389(3) 0.0368(13) Uani 1 1 d .
H39 H 0.3632 1.3090 0.5332 0.055 Uiso 1 1 calc R
H40 H 0.3348 1.2101 0.5127 0.055 Uiso 1 1 calc R
H41 H 0.2651 1.2356 0.5907 0.055 Uiso 1 1 calc R
C32 C 0.1179(6) 1.4310(4) 0.5556(3) 0.0455(15) Uani 1 1 d .
H42 H 0.1791 1.4769 0.5508 0.068 Uiso 1 1 calc R
H43 H 0.0844 1.3993 0.6069 0.068 Uiso 1 1 calc R
H44 H 0.0550 1.4680 0.5376 0.068 Uiso 1 1 calc R
C33 C 0.0950(3) 1.3430(3) 0.2031(2) 0.0118(8) Uani 1 1 d .
H45 H 0.1157 1.3035 0.1639 0.014 Uiso 1 1 calc R
Si5 Si -0.06703(10) 1.31603(9) 0.25791(7) 0.0169(3) Uani 1 1 d .
Si6 Si 0.11360(11) 1.47869(9) 0.15470(7) 0.0189(3) Uani 1 1 d .
C34 C -0.0920(4) 1.1807(3) 0.2824(3) 0.0251(11) Uani 1 1 d .
H46 H -0.0684 1.1533 0.2380 0.038 Uiso 1 1 calc R
H47 H -0.1762 1.1689 0.3081 0.038 Uiso 1 1 calc R
H48 H -0.0447 1.1482 0.3140 0.038 Uiso 1 1 calc R
C35 C -0.1138(4) 1.3613(4) 0.3452(3) 0.0324(12) Uani 1 1 d .
H49 H -0.1021 1.4330 0.3351 0.049 Uiso 1 1 calc R
H50 H -0.0662 1.3269 0.3762 0.049 Uiso 1 1 calc R
H51 H -0.1978 1.3477 0.3704 0.049 Uiso 1 1 calc R
C36 C -0.1672(4) 1.3721(4) 0.2022(3) 0.0320(12) Uani 1 1 d .
H52 H -0.1570 1.4442 0.1877 0.048 Uiso 1 1 calc R
H53 H -0.2497 1.3583 0.2312 0.048 Uiso 1 1 calc R
H54 H -0.1471 1.3433 0.1586 0.048 Uiso 1 1 calc R
C37 C 0.0797(5) 1.4982(4) 0.0669(3) 0.0368(13) Uani 1 1 d .
H55 H -0.0012 1.4776 0.0761 0.055 Uiso 1 1 calc R
H56 H 0.1357 1.4586 0.0348 0.055 Uiso 1 1 calc R
H57 H 0.0866 1.5688 0.0435 0.055 Uiso 1 1 calc R
C38 C 0.2679(5) 1.5203(4) 0.1302(3) 0.0321(12) Uani 1 1 d .
H58 H 0.2913 1.5118 0.1745 0.048 Uiso 1 1 calc R
H59 H 0.2723 1.5905 0.1060 0.048 Uiso 1 1 calc R
H60 H 0.3215 1.4805 0.0972 0.048 Uiso 1 1 calc R
C39 C 0.0162(5) 1.5667(4) 0.2092(3) 0.0340(12) Uani 1 1 d .
H61 H -0.0665 1.5474 0.2235 0.051 Uiso 1 1 calc R
H62 H 0.0247 1.6343 0.1797 0.051 Uiso 1 1 calc R
H63 H 0.0393 1.5645 0.2528 0.051 Uiso 1 1 calc R
C40 C 0.2996(4) 1.2371(3) 0.0696(2) 0.0185(9) Uani 1 1 d .
C41 C 0.4067(4) 1.2895(3) 0.0466(2) 0.0204(10) Uani 1 1 d .
C42 C 0.4349(4) 1.3584(4) -0.0191(3) 0.0262(11) Uani 1 1 d .
H64 H 0.5047 1.3956 -0.0339 0.031 Uiso 1 1 calc R
C43 C 0.3624(5) 1.3730(4) -0.0629(3) 0.0293(11) Uani 1 1 d .
H65 H 0.3816 1.4210 -0.1071 0.035 Uiso 1 1 calc R
C44 C 0.2619(5) 1.3179(4) -0.0426(3) 0.0299(11) Uani 1 1 d .
H66 H 0.2147 1.3257 -0.0744 0.036 Uiso 1 1 calc R
C45 C 0.2289(4) 1.2511(3) 0.0238(2) 0.0190(9) Uani 1 1 d .
C46 C 0.4975(4) 1.2692(3) 0.0880(2) 0.0219(10) Uani 1 1 d .
H67 H 0.4678 1.2135 0.1305 0.026 Uiso 1 1 calc R
C47 C 0.5160(5) 1.3571(4) 0.1177(3) 0.0403(14) Uani 1 1 d .
H68 H 0.5756 1.3388 0.1434 0.060 Uiso 1 1 calc R
H69 H 0.4411 1.3755 0.1515 0.060 Uiso 1 1 calc R
H70 H 0.5434 1.4137 0.0774 0.060 Uiso 1 1 calc R
C48 C 0.6159(5) 1.2333(5) 0.0389(3) 0.0398(14) Uani 1 1 d .
H71 H 0.6744 1.2201 0.0655 0.060 Uiso 1 1 calc R
H72 H 0.6448 1.2847 -0.0050 0.060 Uiso 1 1 calc R
H73 H 0.6036 1.1721 0.0249 0.060 Uiso 1 1 calc R
C49 C 0.1158(4) 1.1927(4) 0.0420(3) 0.0255(11) Uani 1 1 d .
H74 H 0.0888 1.1669 0.0958 0.031 Uiso 1 1 calc R
C50 C 0.1429(5) 1.1043(4) 0.0056(3) 0.0382(13) Uani 1 1 d .
H75 H 0.0703 1.0679 0.0173 0.057 Uiso 1 1 calc R
H76 H 0.2021 1.0605 0.0230 0.057 Uiso 1 1 calc R
H77 H 0.1740 1.1272 -0.0473 0.057 Uiso 1 1 calc R
C51 C 0.0142(5) 1.2572(4) 0.0219(3) 0.0399(14) Uani 1 1 d .
H78 H -0.0552 1.2163 0.0346 0.060 Uiso 1 1 calc R
H79 H 0.0389 1.2850 -0.0305 0.060 Uiso 1 1 calc R
H80 H -0.0059 1.3113 0.0489 0.060 Uiso 1 1 calc R

loop_
_atom_site_aniso_label
_atom_site_aniso_U_11
_atom_site_aniso_U_22
_atom_site_aniso_U_33
_atom_site_aniso_U_23
_atom_site_aniso_U_13
_atom_site_aniso_U_12
Ge1 0.0099(2) 0.0113(2) 0.0110(2) -0.00410(17) -0.00271(16) 0.00047(16)
C1 0.020(2) 0.024(2) 0.015(2) -0.0078(18) -0.0081(18) 0.0032(18)
C2 0.016(2) 0.025(2) 0.020(2) -0.0088(19) -0.0054(18) 0.0036(18)
C3 0.020(2) 0.036(3) 0.036(3) -0.015(2) -0.005(2) 0.008(2)
C4 0.031(3) 0.030(3) 0.041(3) -0.020(2) -0.012(2) 0.014(2)
C5 0.024(3) 0.023(2) 0.035(3) -0.014(2) -0.010(2) 0.003(2)
C6 0.020(2) 0.023(2) 0.018(2) -0.0067(19) -0.0072(19) 0.0024(18)
C7 0.021(2) 0.023(2) 0.014(2) -0.0067(18) -0.0030(18) -0.0024(18)
O1 0.0166(15) 0.0178(16) 0.0208(16) -0.0089(13) -0.0021(13) -0.0024(12)
W1 0.01835(10) 0.02275(11) 0.03150(12) -0.01497(8) -0.00295(8) -0.00389(7)
C8 0.021(3) 0.022(3) 0.056(4) -0.021(2) -0.006(2) 0.001(2)
O2 0.027(2) 0.037(2) 0.112(4) -0.036(3) -0.016(2) -0.0072(18)
C9 0.021(3) 0.035(3) 0.047(3) -0.023(3) -0.015(2) 0.000(2)
O3 0.029(2) 0.087(3) 0.053(3) -0.055(3) -0.0110(19) 0.011(2)
C10 0.029(3) 0.030(3) 0.033(3) -0.013(2) -0.008(2) -0.002(2)
O4 0.045(2) 0.036(2) 0.045(2) -0.0064(19) -0.020(2) 0.0051(19)
C11 0.020(2) 0.017(2) 0.034(3) -0.007(2) -0.009(2) -0.0061(19)
O5 0.0259(18) 0.0259(18) 0.0277(19) -0.0106(15) -0.0016(15) -0.0030(14)
C12 0.027(3) 0.028(3) 0.026(3) -0.008(2) -0.004(2) 0.009(2)
O6 0.039(2) 0.054(3) 0.040(2) -0.007(2) -0.0059(19) 0.012(2)
C13 0.0092(19) 0.0127(19) 0.0102(19) -0.0034(16) -0.0042(16) -0.0015(15)
C14 0.0059(18) 0.013(2) 0.013(2) -0.0016(16) -0.0003(16) -0.0011(15)
C15 0.015(2) 0.017(2) 0.012(2) -0.0025(17) -0.0095(17) -0.0013(17)
C16 0.012(2) 0.017(2) 0.015(2) -0.0061(17) -0.0016(17) -0.0046(16)
C17 0.0105(19) 0.0094(19) 0.016(2) -0.0036(16) -0.0028(16) 0.0005(15)
C18 0.0078(19) 0.013(2) 0.015(2) -0.0016(16) -0.0028(16) -0.0030(15)
C19 0.014(2) 0.015(2) 0.017(2) -0.0051(17) -0.0092(17) 0.0020(16)
Si1 0.0180(6) 0.0167(6) 0.0175(6) -0.0007(5) -0.0094(5) -0.0017(5)
Si2 0.0141(6) 0.0225(6) 0.0275(7) -0.0054(5) -0.0126(5) 0.0047(5)
C20 0.017(2) 0.031(3) 0.023(2) 0.002(2) -0.0074(19) -0.0086(19)
C21 0.045(3) 0.021(3) 0.037(3) -0.001(2) -0.015(3) -0.007(2)
C22 0.029(3) 0.044(3) 0.018(2) 0.000(2) -0.009(2) -0.009(2)
C23 0.014(2) 0.048(3) 0.029(3) -0.010(2) -0.005(2) -0.005(2)
C24 0.028(3) 0.033(3) 0.070(4) -0.015(3) -0.028(3) 0.015(2)
C25 0.024(3) 0.046(3) 0.026(3) -0.001(2) -0.015(2) -0.005(2)
C26 0.021(2) 0.017(2) 0.017(2) -0.0079(18) -0.0080(18) -0.0017(18)
Si3 0.0281(7) 0.0243(7) 0.0263(7) -0.0076(6) -0.0106(6) -0.0104(6)
Si4 0.0295(7) 0.0256(7) 0.0160(6) -0.0098(5) -0.0051(5) -0.0065(5)
C27 0.055(4) 0.052(4) 0.038(3) 0.004(3) -0.018(3) -0.031(3)
C28 0.023(3) 0.043(3) 0.058(4) -0.017(3) -0.008(3) -0.007(2)
C29 0.052(4) 0.037(3) 0.044(3) -0.018(3) -0.015(3) -0.017(3)
C30 0.032(3) 0.037(3) 0.020(2) -0.007(2) 0.002(2) -0.015(2)
C31 0.046(3) 0.044(3) 0.025(3) 0.002(2) -0.019(3) -0.012(3)
C32 0.065(4) 0.043(3) 0.028(3) -0.022(3) -0.002(3) -0.009(3)
C33 0.012(2) 0.012(2) 0.014(2) -0.0054(16) -0.0078(17) 0.0048(16)
Si5 0.0125(6) 0.0156(6) 0.0258(7) -0.0087(5) -0.0084(5) 0.0028(5)
Si6 0.0239(6) 0.0126(6) 0.0216(6) -0.0006(5) -0.0118(5) 0.0028(5)
C34 0.014(2) 0.020(2) 0.041(3) -0.006(2) -0.007(2) -0.0010(18)
C35 0.023(3) 0.043(3) 0.031(3) -0.022(2) 0.001(2) -0.004(2)
C36 0.021(3) 0.028(3) 0.052(3) -0.006(2) -0.021(2) 0.002(2)
C37 0.057(4) 0.023(3) 0.036(3) 0.001(2) -0.028(3) 0.007(2)
C38 0.035(3) 0.022(3) 0.034(3) 0.008(2) -0.011(2) -0.009(2)
C39 0.038(3) 0.015(2) 0.052(3) -0.011(2) -0.015(3) 0.003(2)
C40 0.020(2) 0.016(2) 0.016(2) -0.0032(18) -0.0025(18) 0.0010(18)
C41 0.023(2) 0.019(2) 0.017(2) -0.0053(18) -0.0019(19) 0.0002(18)
C42 0.028(3) 0.024(2) 0.023(3) -0.005(2) -0.002(2) -0.001(2)
C43 0.041(3) 0.025(3) 0.016(2) 0.000(2) -0.005(2) -0.002(2)
C44 0.039(3) 0.030(3) 0.026(3) -0.006(2) -0.017(2) 0.006(2)
C45 0.026(2) 0.018(2) 0.014(2) -0.0046(18) -0.0073(19) 0.0025(18)
C46 0.017(2) 0.024(2) 0.020(2) 0.0027(19) -0.0023(19) -0.0086(19)
C47 0.046(3) 0.025(3) 0.061(4) -0.004(3) -0.031(3) -0.008(2)
C48 0.023(3) 0.053(4) 0.032(3) 0.003(3) 0.000(2) -0.005(2)
C49 0.025(3) 0.033(3) 0.021(2) -0.004(2) -0.012(2) 0.002(2)
C50 0.039(3) 0.035(3) 0.044(3) -0.013(3) -0.011(3) -0.009(2)
C51 0.039(3) 0.040(3) 0.051(4) -0.007(3) -0.029(3) 0.002(3)

loop_
_atom_type_symbol
_atom_type_description
_atom_type_scat_dispersion_real
_atom_type_scat_dispersion_imag
_atom_type_scat_source
C C 0.0033 0.0016 'International Tables Vol C Tables 4.2.6.8 and 6.1.1.4'
H H 0.0000 0.0000 'International Tables Vol C Tables 4.2.6.8 and 6.1.1.4'
O O 0.0106 0.0060 'International Tables Vol C Tables 4.2.6.8 and 6.1.1.4'
Si Si 0.0817 0.0704 'International Tables Vol C Tables 4.2.6.8 and 6.1.1.4'
Ge Ge 0.1547 1.8001 'International Tables Vol C Tables 4.2.6.8 and 6.1.1.4'
W W -0.8490 6.8722 'International Tables Vol C Tables 4.2.6.8 and 6.1.1.4'

loop_
_geom_angle_atom_site_label_1
_geom_angle_atom_site_label_2
_geom_angle_atom_site_label_3
_geom_angle
O1 Ge1 C1 85.81(16)
O1 Ge1 C13 106.13(14)
C1 Ge1 C13 125.38(17)
O1 Ge1 C40 112.55(16)
C1 Ge1 C40 108.60(18)
C13 Ge1 C40 114.44(17)
C2 C1 C6 120.0(4)
C2 C1 Ge1 131.4(4)
C6 C1 Ge1 108.5(3)
C3 C2 C1 119.5(4)
C2 C3 C4 120.7(4)
C5 C4 C3 120.2(5)
C4 C5 C6 120.3(5)
C5 C6 C1 119.3(4)
C5 C6 C7 124.2(4)
C1 C6 C7 116.5(4)
O1 C7 C6 111.8(4)
O1 C7 W1 120.4(3)
C6 C7 W1 127.7(3)
C7 O1 Ge1 117.4(3)
C12 W1 C8 87.7(2)
C12 W1 C9 91.0(2)
C8 W1 C9 89.7(2)
C12 W1 C11 87.74(19)
C8 W1 C11 90.01(19)
C9 W1 C11 178.7(2)
C12 W1 C10 176.4(2)
C8 W1 C10 90.7(2)
C9 W1 C10 92.3(2)
C11 W1 C10 89.00(19)
C12 W1 C7 91.89(19)
C8 W1 C7 175.71(19)
C9 W1 C7 85.99(18)
C11 W1 C7 94.24(16)
C10 W1 C7 89.97(19)
O2 C8 W1 177.8(5)
O3 C9 W1 178.6(5)
O4 C10 W1 177.7(5)
O5 C11 W1 176.1(4)
O6 C12 W1 176.7(5)
C18 C13 C14 119.2(4)
C18 C13 Ge1 119.3(3)
C14 C13 Ge1 121.3(3)
C15 C14 C13 118.7(4)
C15 C14 C19 118.1(4)
C13 C14 C19 123.1(4)
C16 C15 C14 123.0(4)
C15 C16 C17 117.1(4)
C15 C16 C26 123.2(4)
C17 C16 C26 119.7(4)
C16 C17 C18 123.1(4)
C17 C18 C13 118.4(4)
C17 C18 C33 116.4(3)
C13 C18 C33 125.2(4)
C14 C19 Si1 111.2(3)
C14 C19 Si2 116.6(3)
Si1 C19 Si2 115.4(2)
C20 Si1 C22 108.0(2)
C20 Si1 C21 108.2(2)
C22 Si1 C21 108.1(2)
C20 Si1 C19 108.9(2)
C22 Si1 C19 114.3(2)
C21 Si1 C19 109.2(2)
C24 Si2 C23 109.0(3)
C24 Si2 C25 107.7(3)
C23 Si2 C25 105.9(2)
C24 Si2 C19 108.3(2)
C23 Si2 C19 109.3(2)
C25 Si2 C19 116.5(2)
C16 C26 Si4 113.7(3)
C16 C26 Si3 112.6(3)
Si4 C26 Si3 117.0(2)
C28 Si3 C27 107.6(3)
C28 Si3 C29 109.0(3)
C27 Si3 C29 107.4(3)
C28 Si3 C26 113.1(2)
C27 Si3 C26 108.7(2)
C29 Si3 C26 110.9(2)
C30 Si4 C32 107.8(3)
C30 Si4 C31 110.0(3)
C32 Si4 C31 107.7(3)
C30 Si4 C26 108.5(2)
C32 Si4 C26 109.2(2)
C31 Si4 C26 113.5(2)
C18 C33 Si6 115.6(3)
C18 C33 Si5 111.2(3)
Si6 C33 Si5 111.37(19)
C34 Si5 C35 106.4(2)
C34 Si5 C36 106.3(2)
C35 Si5 C36 109.8(3)
C34 Si5 C33 110.92(19)
C35 Si5 C33 112.6(2)
C36 Si5 C33 110.5(2)
C38 Si6 C37 105.4(3)
C38 Si6 C39 106.6(2)
C37 Si6 C39 107.6(3)
C38 Si6 C33 112.9(2)
C37 Si6 C33 110.4(2)
C39 Si6 C33 113.5(2)
C45 C40 C41 119.1(4)
C45 C40 Ge1 126.2(3)
C41 C40 Ge1 114.7(3)
C42 C41 C40 119.3(4)
C42 C41 C46 117.6(4)
C40 C41 C46 122.9(4)
C43 C42 C41 120.6(5)
C42 C43 C44 120.2(4)
C43 C44 C45 120.6(5)
C44 C45 C40 120.0(4)
C44 C45 C49 117.3(4)
C40 C45 C49 122.7(4)
C47 C46 C41 114.0(4)
C47 C46 C48 110.8(4)
C41 C46 C48 109.4(4)
C50 C49 C51 110.7(4)
C50 C49 C45 110.2(4)
C51 C49 C45 113.0(4)

loop_
_geom_bond_atom_site_label_1
_geom_bond_atom_site_label_2
_geom_bond_distance
Ge1 O1 1.895(3)
Ge1 C1 1.941(4)
Ge1 C13 1.954(4)
Ge1 C40 1.979(4)
C1 C2 1.393(6)
C1 C6 1.409(6)
C2 C3 1.384(7)
C3 C4 1.386(7)
C4 C5 1.380(7)
C5 C6 1.390(6)
C6 C7 1.503(6)
C7 O1 1.292(5)
C7 W1 2.194(4)
W1 C12 2.015(5)
W1 C8 2.027(5)
W1 C9 2.035(5)
W1 C11 2.049(5)
W1 C10 2.052(6)
C8 O2 1.143(6)
C9 O3 1.135(6)
C10 O4 1.133(6)
C11 O5 1.138(6)
C12 O6 1.145(6)
C13 C18 1.421(6)
C13 C14 1.425(6)
C14 C15 1.395(6)
C14 C19 1.525(5)
C15 C16 1.386(6)
C16 C17 1.395(6)
C16 C26 1.519(6)
C17 C18 1.397(6)
C18 C33 1.526(5)
C19 Si1 1.903(4)
C19 Si2 1.905(4)
Si1 C20 1.862(5)
Si1 C22 1.864(5)
Si1 C21 1.872(5)
Si2 C24 1.862(5)
Si2 C23 1.862(5)
Si2 C25 1.869(5)
C26 Si4 1.899(4)
C26 Si3 1.900(4)
Si3 C28 1.859(6)
Si3 C27 1.868(6)
Si3 C29 1.872(5)
Si4 C30 1.862(5)
Si4 C32 1.866(5)
Si4 C31 1.867(6)
C33 Si6 1.905(4)
C33 Si5 1.915(4)
Si5 C34 1.852(5)
Si5 C35 1.865(5)
Si5 C36 1.874(5)
Si6 C38 1.859(5)
Si6 C37 1.863(5)
Si6 C39 1.869(5)
C40 C45 1.394(6)
C40 C41 1.421(6)
C41 C42 1.394(6)
C41 C46 1.523(6)
C42 C43 1.376(7)
C43 C44 1.382(7)
C44 C45 1.391(7)
C45 C49 1.539(6)
C46 C47 1.522(7)
C46 C48 1.545(7)
C49 C50 1.508(7)
C49 C51 1.533(7)

loop_
_geom_torsion_atom_site_label_1
_geom_torsion_atom_site_label_2
_geom_torsion_atom_site_label_3
_geom_torsion_atom_site_label_4
_geom_torsion
O1 Ge1 C1 C2 177.3(4)
C13 Ge1 C1 C2 -75.8(5)
C40 Ge1 C1 C2 64.9(5)
O1 Ge1 C1 C6 1.2(3)
C13 Ge1 C1 C6 108.1(3)
C40 Ge1 C1 C6 -111.2(3)
C6 C1 C2 C3 -0.5(7)
Ge1 C1 C2 C3 -176.3(4)
C1 C2 C3 C4 0.3(7)
C2 C3 C4 C5 0.2(8)
C3 C4 C5 C6 -0.4(8)
C4 C5 C6 C1 0.2(7)
C4 C5 C6 C7 179.0(5)
C2 C1 C6 C5 0.3(7)
Ge1 C1 C6 C5 176.9(4)
C2 C1 C6 C7 -178.6(4)
Ge1 C1 C6 C7 -2.0(5)
C5 C6 C7 O1 -176.9(4)
C1 C6 C7 O1 2.0(6)
C5 C6 C7 W1 0.0(7)
C1 C6 C7 W1 178.9(3)
C6 C7 O1 Ge1 -0.9(5)
W1 C7 O1 Ge1 -178.11(17)
C1 Ge1 O1 C7 -0.2(3)
C13 Ge1 O1 C7 -125.8(3)
C40 Ge1 O1 C7 108.3(3)
O1 C7 W1 C12 36.9(4)
C6 C7 W1 C12 -139.8(4)
O1 C7 W1 C8 121(3)
C6 C7 W1 C8 -56(3)
O1 C7 W1 C9 127.7(4)
C6 C7 W1 C9 -49.0(4)
O1 C7 W1 C11 -51.0(4)
C6 C7 W1 C11 132.3(4)
O1 C7 W1 C10 -140.0(4)
C6 C7 W1 C10 43.3(4)
C12 W1 C8 O2 70(12)
C9 W1 C8 O2 -21(12)
C11 W1 C8 O2 158(12)
C10 W1 C8 O2 -113(12)
C7 W1 C8 O2 -14(14)
C12 W1 C9 O3 66(20)
C8 W1 C9 O3 153(20)
C11 W1 C9 O3 74(22)
C10 W1 C9 O3 -116(20)
C7 W1 C9 O3 -26(20)
C12 W1 C10 O4 30(13)
C8 W1 C10 O4 -33(11)
C9 W1 C10 O4 -123(11)
C11 W1 C10 O4 57(11)
C7 W1 C10 O4 151(11)
C12 W1 C11 O5 76(6)
C8 W1 C11 O5 -11(6)
C9 W1 C11 O5 68(12)
C10 W1 C11 O5 -102(6)
C7 W1 C11 O5 168(6)
C8 W1 C12 O6 13(8)
C9 W1 C12 O6 102(8)
C11 W1 C12 O6 -77(8)
C10 W1 C12 O6 -51(9)
C7 W1 C12 O6 -171(8)
O1 Ge1 C13 C18 -83.3(3)
C1 Ge1 C13 C18 -179.7(3)
C40 Ge1 C13 C18 41.5(4)
O1 Ge1 C13 C14 101.4(3)
C1 Ge1 C13 C14 4.9(4)
C40 Ge1 C13 C14 -133.9(3)
C18 C13 C14 C15 -7.4(6)
Ge1 C13 C14 C15 167.9(3)
C18 C13 C14 C19 168.2(4)
Ge1 C13 C14 C19 -16.5(5)
C13 C14 C15 C16 2.3(6)
C19 C14 C15 C16 -173.5(4)
C14 C15 C16 C17 3.0(6)
C14 C15 C16 C26 -179.1(4)
C15 C16 C17 C18 -3.2(6)
C26 C16 C17 C18 178.8(4)
C16 C17 C18 C13 -1.9(6)
C16 C17 C18 C33 175.3(4)
C14 C13 C18 C17 7.2(6)
Ge1 C13 C18 C17 -168.2(3)
C14 C13 C18 C33 -169.7(4)
Ge1 C13 C18 C33 14.9(5)
C15 C14 C19 Si1 80.4(4)
C13 C14 C19 Si1 -95.2(4)
C15 C14 C19 Si2 -54.8(5)
C13 C14 C19 Si2 129.6(3)
C14 C19 Si1 C20 31.2(3)
Si2 C19 Si1 C20 166.9(2)
C14 C19 Si1 C22 -89.6(3)
Si2 C19 Si1 C22 46.1(3)
C14 C19 Si1 C21 149.2(3)
Si2 C19 Si1 C21 -75.1(3)
C14 C19 Si2 C24 -166.4(3)
Si1 C19 Si2 C24 60.3(3)
C14 C19 Si2 C23 -47.8(4)
Si1 C19 Si2 C23 178.9(2)
C14 C19 Si2 C25 72.2(4)
Si1 C19 Si2 C25 -61.1(3)
C15 C16 C26 Si4 -56.9(5)
C17 C16 C26 Si4 120.9(4)
C15 C16 C26 Si3 79.1(5)
C17 C16 C26 Si3 -103.1(4)
C16 C26 Si3 C28 -60.2(4)
Si4 C26 Si3 C28 74.3(3)
C16 C26 Si3 C27 59.2(4)
Si4 C26 Si3 C27 -166.3(3)
C16 C26 Si3 C29 177.1(3)
Si4 C26 Si3 C29 -48.4(3)
C16 C26 Si4 C30 -34.2(4)
Si3 C26 Si4 C30 -168.2(3)
C16 C26 Si4 C32 -151.4(3)
Si3 C26 Si4 C32 74.6(3)
C16 C26 Si4 C31 88.5(4)
Si3 C26 Si4 C31 -45.5(3)
C17 C18 C33 Si6 51.5(4)
C13 C18 C33 Si6 -131.6(4)
C17 C18 C33 Si5 -76.7(4)
C13 C18 C33 Si5 100.2(4)
C18 C33 Si5 C34 -66.0(3)
Si6 C33 Si5 C34 163.6(2)
C18 C33 Si5 C35 53.2(4)
Si6 C33 Si5 C35 -77.2(3)
C18 C33 Si5 C36 176.4(3)
Si6 C33 Si5 C36 46.0(3)
C18 C33 Si6 C38 30.6(4)
Si5 C33 Si6 C38 158.7(2)
C18 C33 Si6 C37 148.3(3)
Si5 C33 Si6 C37 -83.6(3)
C18 C33 Si6 C39 -90.8(3)
Si5 C33 Si6 C39 37.3(3)
O1 Ge1 C40 C45 3.6(4)
C1 Ge1 C40 C45 96.8(4)
C13 Ge1 C40 C45 -117.7(4)
O1 Ge1 C40 C41 -174.8(3)
C1 Ge1 C40 C41 -81.6(3)
C13 Ge1 C40 C41 63.9(4)
C45 C40 C41 C42 4.2(6)
Ge1 C40 C41 C42 -177.3(3)
C45 C40 C41 C46 -171.7(4)
Ge1 C40 C41 C46 6.9(6)
C40 C41 C42 C43 -2.6(7)
C46 C41 C42 C43 173.5(4)
C41 C42 C43 C44 -1.2(7)
C42 C43 C44 C45 3.5(7)
C43 C44 C45 C40 -1.9(7)
C43 C44 C45 C49 -179.9(4)
C41 C40 C45 C44 -1.9(6)
Ge1 C40 C45 C44 179.7(3)
C41 C40 C45 C49 175.9(4)
Ge1 C40 C45 C49 -2.4(6)
C42 C41 C46 C47 67.0(6)
C40 C41 C46 C47 -117.1(5)
C42 C41 C46 C48 -57.7(5)
C40 C41 C46 C48 118.2(5)
C44 C45 C49 C50 82.0(5)
C40 C45 C49 C50 -96.0(5)
C44 C45 C49 C51 -42.4(6)
C40 C45 C49 C51 139.6(5)
